data_1549422
loop_
_publ_author_name
'Li, Shu-Fang'
'Jiang, Xiao-Ming'
'Fan, Yu-Hang'
'Liu, Bin-Wen'
'Zeng, Hui-Yi'
'Guo, Guo-Cong'

_publ_section_title
;
 New strategy for designing promising mid-infrared nonlinear optical
 materials: narrowing the band gap for large nonlinear optical
 efficiencies and reducing the thermal effect for a high laser-induced
 damage threshold.
;
_journal_issue 26
_journal_name_full 'Chemical science'
_journal_page_first 5700
_journal_page_last 5708
_journal_paper_doi 10.1039/c8sc01210e
_journal_volume 9
_journal_year 2018
_chemical_formula_sum 'Ga2 Na2 S Se5 Sn'
_chemical_formula_weight 730.97
_chemical_name_systematic Na2Ga2SnSSe5
_space_group_crystal_system orthorhombic
_space_group_IT_number 43
_space_group_name_Hall 'F 2 -2d'
_space_group_name_H-M_alt 'F d d 2'
_symmetry_space_group_name_Hall 'F 2 -2d'
_symmetry_space_group_name_H-M 'F d d 2'
_audit_creation_method SHELXL-2013
_audit_update_record
;
2018-05-10 deposited with the CCDC.
2018-05-16 downloaded from the CCDC.
;
_cell_angle_alpha 90
_cell_angle_beta 90
_cell_angle_gamma 90
_cell_formula_units_Z 8
_cell_length_a 13.264(4)
_cell_length_b 23.936(7)
_cell_length_c 7.514(2)
_cell_measurement_temperature 293(2)
_cell_volume 2385.6(12)
_computing_structure_refinement 'SHELXL-2013 (Sheldrick, 2013)'
_diffrn_ambient_temperature 293(2)
_diffrn_measured_fraction_theta_full 0.986
_diffrn_measured_fraction_theta_max 0.985
_diffrn_radiation_type MoK\a
_diffrn_radiation_wavelength 0.71073
_diffrn_reflns_av_R_equivalents 0.0292
_diffrn_reflns_av_unetI/netI 0.0309
_diffrn_reflns_Laue_measured_fraction_full 0.986
_diffrn_reflns_Laue_measured_fraction_max 0.985
_diffrn_reflns_limit_h_max 16
_diffrn_reflns_limit_h_min -16
_diffrn_reflns_limit_k_max 25
_diffrn_reflns_limit_k_min -28
_diffrn_reflns_limit_l_max 8
_diffrn_reflns_limit_l_min -8
_diffrn_reflns_number 4337
_diffrn_reflns_point_group_measured_fraction_full 0.965
_diffrn_reflns_point_group_measured_fraction_max 0.962
_diffrn_reflns_theta_full 25.242
_diffrn_reflns_theta_max 25.458
_diffrn_reflns_theta_min 3.405
_exptl_absorpt_coefficient_mu 22.007
_exptl_crystal_density_diffrn 4.070
_exptl_crystal_F_000 2560
_refine_diff_density_max 0.690
_refine_diff_density_min -0.842
_refine_diff_density_rms 0.178
_refine_ls_abs_structure_details
;
 Flack x determined using 446 quotients [(I+)-(I-)]/[(I+)+(I-)]
 (Parsons and Flack (2004), Acta Cryst. A60, s61).
;
_refine_ls_abs_structure_Flack 0.961(14)
_refine_ls_extinction_method none
_refine_ls_goodness_of_fit_ref 1.504
_refine_ls_hydrogen_treatment undef
_refine_ls_matrix_type full
_refine_ls_number_parameters 51
_refine_ls_number_reflns 1066
_refine_ls_number_restraints 1
_refine_ls_restrained_S_all 1.503
_refine_ls_R_factor_all 0.0352
_refine_ls_R_factor_gt 0.0338
_refine_ls_shift/su_max 0.003
_refine_ls_shift/su_mean 0.000
_refine_ls_structure_factor_coef Fsqd
_refine_ls_weighting_details
;
 w=1/[\s^2^(Fo^2^)+(0.0326P)^2^+27.1823P]
 where P=(Fo^2^+2Fc^2^)/3
;
_refine_ls_weighting_scheme calc
_refine_ls_wR_factor_gt 0.0887
_refine_ls_wR_factor_ref 0.0892
_reflns_Friedel_coverage 0.804
_reflns_Friedel_fraction_full 0.939
_reflns_Friedel_fraction_max 0.935
_reflns_number_gt 1031
_reflns_number_total 1066
_reflns_threshold_expression 'I > 2\s(I)'
_cod_data_source_file c8sc01210e2.cif
_cod_data_source_block a_CCDC1
_cod_depositor_comments 'Adding full bibliography for 1549419--1549422.cif.'
_cod_database_code 1549422
_shelx_space_group_comment
;
The symmetry employed for this shelxl refinement is uniquely defined
by the following loop, which should always be used as a source of
symmetry information in preference to the above space-group names.
They are only intended as comments.
;
_shelxl_version_number 2013-2

loop_
_space_group_symop_operation_xyz
'x, y, z'
'-x, -y, z'
'x+1/4, -y+1/4, z+1/4'
'-x+1/4, y+1/4, z+1/4'
'x, y+1/2, z+1/2'
'-x, -y+1/2, z+1/2'
'x+1/4, -y+3/4, z+3/4'
'-x+1/4, y+3/4, z+3/4'
'x+1/2, y, z+1/2'
'-x+1/2, -y, z+1/2'
'x+3/4, -y+1/4, z+3/4'
'-x+3/4, y+1/4, z+3/4'
'x+1/2, y+1/2, z'
'-x+1/2, -y+1/2, z'
'x+3/4, -y+3/4, z+1/4'
'-x+3/4, y+3/4, z+1/4'

loop_
_atom_site_label
_atom_site_type_symbol
_atom_site_fract_x
_atom_site_fract_y
_atom_site_fract_z
_atom_site_U_iso_or_equiv
_atom_site_adp_type
_atom_site_occupancy
_atom_site_site_symmetry_order
_atom_site_calc_flag
_atom_site_refinement_flags_posn
_atom_site_refinement_flags_adp
_atom_site_refinement_flags_occupancy
Sn1 Sn 0.11685(10) 0.38593(5) 0.68890(17) 0.0202(3) Uani 0.45 1 d . . P
Ga1 Ga 0.11685(10) 0.38593(5) 0.68890(17) 0.0202(3) Uani 0.55 1 d . . P
Ga2 Ga 0.2500 0.2500 0.7160(3) 0.0176(5) Uani 0.9 2 d S T P
Sn2 Sn 0.2500 0.2500 0.7160(3) 0.0176(5) Uani 0.1 2 d S T P
Se1 Se 0.14494(16) 0.48130(9) 0.7879(3) 0.0221(5) Uani 0.5 1 d . . P
S1 S 0.14494(16) 0.48130(9) 0.7879(3) 0.0221(5) Uani 0.5 1 d . . P
Se2 Se -0.05981(12) 0.36230(7) 0.6373(2) 0.0294(5) Uani 1 1 d . . .
Se3 Se 0.20674(13) 0.32755(7) 0.9041(2) 0.0288(4) Uani 1 1 d . . .
Na1 Na -0.1725(9) 0.4558(6) 0.4665(14) 0.087(4) Uani 1 1 d . . .

loop_
_atom_site_aniso_label
_atom_site_aniso_U_11
_atom_site_aniso_U_22
_atom_site_aniso_U_33
_atom_site_aniso_U_23
_atom_site_aniso_U_13
_atom_site_aniso_U_12
Sn1 0.0154(6) 0.0226(6) 0.0226(7) -0.0014(5) 0.0011(5) 0.0011(5)
Ga1 0.0154(6) 0.0226(6) 0.0226(7) -0.0014(5) 0.0011(5) 0.0011(5)
Ga2 0.0172(10) 0.0175(10) 0.0181(11) 0.000 0.000 -0.0020(8)
Sn2 0.0172(10) 0.0175(10) 0.0181(11) 0.000 0.000 -0.0020(8)
Se1 0.0202(10) 0.0173(11) 0.0288(12) -0.0039(10) 0.0060(9) 0.0019(8)
S1 0.0202(10) 0.0173(11) 0.0288(12) -0.0039(10) 0.0060(9) 0.0019(8)
Se2 0.0228(9) 0.0397(10) 0.0258(9) -0.0062(7) 0.0009(7) 0.0004(7)
Se3 0.0319(9) 0.0293(8) 0.0251(9) -0.0048(7) -0.0043(7) 0.0025(7)
Na1 0.069(7) 0.137(11) 0.057(6) -0.027(7) -0.026(5) 0.034(7)

loop_
_atom_type_symbol
_atom_type_description
_atom_type_scat_dispersion_real
_atom_type_scat_dispersion_imag
_atom_type_scat_source
Na Na 0.0362 0.0249 'International Tables Vol C Tables 4.2.6.8 and 6.1.1.4'
S S 0.1246 0.1234 'International Tables Vol C Tables 4.2.6.8 and 6.1.1.4'
Ga Ga 0.2307 1.6083 'International Tables Vol C Tables 4.2.6.8 and 6.1.1.4'
Se Se -0.0929 2.2259 'International Tables Vol C Tables 4.2.6.8 and 6.1.1.4'
Sn Sn -0.6537 1.4246 'International Tables Vol C Tables 4.2.6.8 and 6.1.1.4'

loop_
_geom_angle_atom_site_label_1
_geom_angle_atom_site_label_2
_geom_angle_atom_site_label_3
_geom_angle
_geom_angle_site_symmetry_1
_geom_angle_site_symmetry_3
Se1 Sn1 Se2 114.42(8) . .
Se1 Sn1 Se3 105.03(8) . .
Se2 Sn1 Se3 116.13(8) . .
Se1 Sn1 Se2 101.82(8) . 7_554
Se2 Sn1 Se2 103.68(8) . 7_554
Se3 Sn1 Se2 115.13(8) . 7_554
S1 Ga2 Se1 0.00(11) 8_544 8_544
S1 Ga2 S1 111.73(14) 8_544 7_554
Se1 Ga2 S1 111.73(14) 8_544 7_554
S1 Ga2 Se1 111.73(14) 8_544 7_554
Se1 Ga2 Se1 111.73(14) 8_544 7_554
S1 Ga2 Se1 0.00(13) 7_554 7_554
S1 Ga2 Se3 106.41(7) 8_544 .
Se1 Ga2 Se3 106.41(7) 8_544 .
S1 Ga2 Se3 112.18(7) 7_554 .
Se1 Ga2 Se3 112.18(7) 7_554 .
S1 Ga2 Se3 112.18(7) 8_544 14
Se1 Ga2 Se3 112.18(7) 8_544 14
S1 Ga2 Se3 106.41(7) 7_554 14
Se1 Ga2 Se3 106.41(7) 7_554 14
Se3 Ga2 Se3 107.95(12) . 14
Sn2 Se1 Ga2 0.00(8) 15_455 15_455
Sn2 Se1 Sn1 102.98(8) 15_455 .
Ga2 Se1 Sn1 102.98(8) 15_455 .
Sn2 Se1 Na1 117.6(3) 15_455 9
Ga2 Se1 Na1 117.6(3) 15_455 9
Sn1 Se1 Na1 94.2(3) . 9
Sn2 Se1 Na1 118.5(2) 15_455 2_565
Ga2 Se1 Na1 118.5(2) 15_455 2_565
Sn1 Se1 Na1 104.8(3) . 2_565
Na1 Se1 Na1 113.7(2) 9 2_565
Sn1 Se2 Ga1 103.21(8) . 15_455
Sn1 Se2 Sn1 103.21(8) . 15_455
Ga1 Se2 Sn1 0.00(6) 15_455 15_455
Sn1 Se2 Na1 112.1(3) . .
Ga1 Se2 Na1 100.6(2) 15_455 .
Sn1 Se2 Na1 100.6(2) 15_455 .
Ga2 Se3 Sn1 99.73(8) . .
Ga2 Se3 Na1 112.9(3) . 7
Sn1 Se3 Na1 112.9(2) . 7
Ga2 Se3 Na1 130.4(2) . 9
Sn1 Se3 Na1 79.07(18) . 9
Na1 Se3 Na1 112.9(4) 7 9
S1 Na1 Se1 0.00(4) 9_454 9_454
S1 Na1 S1 113.2(4) 9_454 2_565
Se1 Na1 S1 113.2(4) 9_454 2_565
S1 Na1 Se1 113.2(4) 9_454 2_565
Se1 Na1 Se1 113.2(4) 9_454 2_565
S1 Na1 Se1 0.00(11) 2_565 2_565
S1 Na1 Se2 142.5(5) 9_454 .
Se1 Na1 Se2 142.5(5) 9_454 .
S1 Na1 Se2 88.1(3) 2_565 .
Se1 Na1 Se2 88.1(3) 2_565 .
S1 Na1 Se3 100.0(3) 9_454 15_454
Se1 Na1 Se3 100.0(3) 9_454 15_454
S1 Na1 Se3 136.2(5) 2_565 15_454
Se1 Na1 Se3 136.2(5) 2_565 15_454
Se2 Na1 Se3 81.4(3) . 15_454
S1 Na1 Se3 74.6(3) 9_454 9_454
Se1 Na1 Se3 74.6(3) 9_454 9_454
S1 Na1 Se3 129.2(4) 2_565 9_454
Se1 Na1 Se3 129.2(4) 2_565 9_454
Se2 Na1 Se3 68.2(3) . 9_454
Se3 Na1 Se3 85.6(3) 15_454 9_454

loop_
_geom_bond_atom_site_label_1
_geom_bond_atom_site_label_2
_geom_bond_distance
_geom_bond_site_symmetry_2
Sn1 Se1 2.430(3) .
Sn1 Se2 2.441(2) .
Sn1 Se3 2.447(2) .
Sn1 Se2 2.467(2) 7_554
Ga2 S1 2.385(2) 8_544
Ga2 Se1 2.385(2) 8_544
Ga2 S1 2.385(2) 7_554
Ga2 Se1 2.385(2) 7_554
Ga2 Se3 2.402(2) .
Ga2 Se3 2.402(2) 14
Se1 Sn2 2.385(2) 15_455
Se1 Ga2 2.385(2) 15_455
Se1 Na1 2.834(11) 9
Se1 Na1 2.870(10) 2_565
Se2 Ga1 2.467(2) 15_455
Se2 Sn1 2.467(2) 15_455
Se2 Na1 2.982(12) .
Se3 Na1 3.015(12) 7
Se3 Na1 3.494(14) 9
Na1 S1 2.834(11) 9_454
Na1 Se1 2.834(11) 9_454
Na1 S1 2.870(10) 2_565
Na1 Se1 2.870(10) 2_565
Na1 Se3 3.015(12) 15_454
Na1 Se3 3.494(14) 9_454
